data_7207515
loop_
_publ_author_name
'Legendre, Alexandre O.'
'Silva, Laila R. R.'
'Silva, Douglas M.'
'Rosa, Iara M. L.'
'Azarias, Lilian C.'
'de Abreu, Polyana J.'
'de Ara\'ujo, Magali B.'
'Neves, Person P.'
'Torres, Claudia'
'Martins, Felipe T.'
'Doriguetto, Antonio C.'

_publ_section_title
;
 Solid state chemistry of the antibiotic doxycycline: structure of the
 neutral monohydrate and insights into its poor water solubility
;
_journal_issue 7
_journal_name_full CrystEngComm
_journal_page_first 2532
_journal_paper_doi 10.1039/c1ce06181j
_journal_volume 14
_journal_year 2012
_chemical_absolute_configuration rm
_chemical_formula_moiety
;
C22 H24 N2 O8, H2 O
;
_chemical_formula_sum 'C22 H26 N2 O9'
_chemical_formula_weight 462.45
_chemical_name_common 'doxycycline monohydrate'
_chemical_name_systematic
;
6-Deoxy-5-oxytetracycline monohydrate
;
_space_group_IT_number 4
_symmetry_cell_setting monoclinic
_symmetry_space_group_name_Hall 'P 2yb'
_symmetry_space_group_name_H-M 'P 1 21 1'
_atom_sites_solution_hydrogens geom
_atom_sites_solution_primary direct
_atom_sites_solution_secondary difmap
_audit_creation_date 2011-02-13T10:17:20-00:00
_audit_creation_method 'WinGX routine CIF_UPDATE'
_cell_angle_alpha 90.00
_cell_angle_beta 91.192(2)
_cell_angle_gamma 90.00
_cell_formula_units_Z 2
_cell_length_a 5.9241(1)
_cell_length_b 9.4808(2)
_cell_length_c 18.5568(4)
_cell_measurement_reflns_used 7685
_cell_measurement_temperature 100(2)
_cell_measurement_theta_max 32.7636
_cell_measurement_theta_min 3.0661
_cell_volume 1042.02(4)
_diffrn_ambient_temperature 100(2)
_diffrn_detector_area_resol_mean 10.4186
_diffrn_measured_fraction_theta_full 0.998
_diffrn_measured_fraction_theta_max 0.930
_diffrn_measurement_device_type 'Xcalibur, Atlas, Gemini ultra'
_diffrn_measurement_method '\w scans'
_diffrn_radiation_monochromator graphite
_diffrn_radiation_source 'Enhance (Mo) X-ray Source'
_diffrn_radiation_type MoK\a
_diffrn_radiation_wavelength 0.71073
_diffrn_reflns_av_R_equivalents 0.0393
_diffrn_reflns_av_sigmaI/netI 0.0357
_diffrn_reflns_limit_h_max 9
_diffrn_reflns_limit_h_min -8
_diffrn_reflns_limit_k_max 13
_diffrn_reflns_limit_k_min -14
_diffrn_reflns_limit_l_max 28
_diffrn_reflns_limit_l_min -28
_diffrn_reflns_number 16517
_diffrn_reflns_theta_full 25.00
_diffrn_reflns_theta_max 32.84
_diffrn_reflns_theta_min 3.07
_exptl_absorpt_coefficient_mu 0.115
_exptl_absorpt_correction_type none
_exptl_crystal_colour yellow
_exptl_crystal_density_diffrn 1.474
_exptl_crystal_density_method 'not measured'
_exptl_crystal_description needle
_exptl_crystal_F_000 488
_exptl_crystal_size_max 0.28
_exptl_crystal_size_mid 0.15
_exptl_crystal_size_min 0.09
_refine_diff_density_max 0.39
_refine_diff_density_min -0.223
_refine_diff_density_rms 0.055
_refine_ls_extinction_method none
_refine_ls_goodness_of_fit_ref 1.051
_refine_ls_hydrogen_treatment mixed
_refine_ls_matrix_type full
_refine_ls_number_parameters 319
_refine_ls_number_reflns 3786
_refine_ls_number_restraints 1
_refine_ls_restrained_S_all 1.05
_refine_ls_R_factor_all 0.0413
_refine_ls_R_factor_gt 0.0369
_refine_ls_shift/su_max 0.001
_refine_ls_shift/su_mean 0.000
_refine_ls_structure_factor_coef Fsqd
_refine_ls_weighting_details 'calc w=1/[\s^2^(Fo^2^)+(0.0607P)^2^+0.0142P] where P=(Fo^2^+2Fc^2^)/3'
_refine_ls_weighting_scheme calc
_refine_ls_wR_factor_gt 0.0918
_refine_ls_wR_factor_ref 0.0945
_reflns_number_gt 3492
_reflns_number_total 3786
_reflns_threshold_expression >2\s(I)
_cod_data_source_file c1ce06181j.txt
_cod_data_source_block doxi_100
_cod_original_sg_symbol_H-M 'P 21'
_cod_database_code 7207515

loop_
_symmetry_equiv_pos_as_xyz
'x, y, z'
'-x, y+1/2, -z'

loop_
_atom_site_label
_atom_site_type_symbol
_atom_site_fract_x
_atom_site_fract_y
_atom_site_fract_z
_atom_site_U_iso_or_equiv
_atom_site_adp_type
_atom_site_occupancy
_atom_site_symmetry_multiplicity
_atom_site_calc_flag
_atom_site_refinement_flags
C2 C 0.6893(3) 0.00643(19) 0.60314(9) 0.0179(3) Uani 1 1 d .
H2 H 0.7326 0.014 0.6526 0.021 Uiso 1 1 calc R
C3 C 0.4946(3) -0.0641(2) 0.58298(9) 0.0190(3) Uani 1 1 d .
H3 H 0.4064 -0.1074 0.619 0.023 Uiso 1 1 calc R
C4 C 0.4244(3) -0.0733(2) 0.51108(9) 0.0172(3) Uani 1 1 d .
H4 H 0.2893 -0.1224 0.4987 0.021 Uiso 1 1 calc R
C5 C 0.5502(3) -0.01138(17) 0.45715(8) 0.0126(3) Uani 1 1 d .
C6 C 0.7543(3) 0.05800(18) 0.47675(8) 0.0126(3) Uani 1 1 d .
C7 C 0.4703(2) -0.00904(18) 0.37836(8) 0.0116(3) Uani 1 1 d .
H7 H 0.4015 0.0857 0.3689 0.014 Uiso 1 1 calc R
C8 C 0.6779(2) -0.02246(17) 0.32958(8) 0.0098(3) Uani 1 1 d .
H8 H 0.758 -0.1117 0.3432 0.012 Uiso 1 1 calc R
C9 C 0.8363(3) 0.09875(17) 0.34677(8) 0.0101(3) Uani 1 1 d .
C10 C 0.8852(3) 0.12881(17) 0.42154(8) 0.0115(3) Uani 1 1 d .
C11 C 0.6161(2) -0.03173(17) 0.24899(8) 0.0098(3) Uani 1 1 d .
H11 H 0.4958 0.0398 0.2384 0.012 Uiso 1 1 calc R
C12 C 0.8209(2) 0.00355(17) 0.20185(8) 0.0089(2) Uani 1 1 d .
H12 H 0.9477 -0.0616 0.2153 0.011 Uiso 1 1 calc R
C13 C 0.8976(2) 0.15484(16) 0.21559(8) 0.0094(3) Uani 1 1 d .
C14 C 0.9390(2) 0.17714(17) 0.29516(8) 0.0102(3) Uani 1 1 d .
C15 C 0.7589(2) -0.01858(17) 0.12182(8) 0.0090(3) Uani 1 1 d .
H15 H 0.6067 -0.0642 0.1216 0.011 Uiso 1 1 calc R
C16 C 0.7270(2) 0.11685(17) 0.07743(8) 0.0101(3) Uani 1 1 d .
C17 C 0.6373(3) 0.23638(17) 0.11591(8) 0.0107(3) Uani 1 1 d .
C18 C 0.7158(3) 0.26081(16) 0.18733(8) 0.0105(3) Uani 1 1 d .
C19 C 0.2890(3) -0.1194(2) 0.36179(9) 0.0156(3) Uani 1 1 d .
H19A H 0.2451 -0.1143 0.3106 0.023 Uiso 1 1 calc R
H19B H 0.1569 -0.1011 0.3913 0.023 Uiso 1 1 calc R
H19C H 0.3487 -0.2135 0.3728 0.023 Uiso 1 1 calc R
C21 C 1.1479(3) -0.0750(2) 0.07540(9) 0.0171(3) Uani 1 1 d .
H21A H 1.1535 0.0212 0.0562 0.026 Uiso 1 1 calc R
H21B H 1.2253 -0.1392 0.0427 0.026 Uiso 1 1 calc R
H21C H 1.2227 -0.0777 0.123 0.026 Uiso 1 1 calc R
C22 C 0.8934(3) -0.26615(19) 0.11084(9) 0.0160(3) Uani 1 1 d .
H22A H 0.9933 -0.328 0.0837 0.024 Uiso 1 1 calc R
H22B H 0.7376 -0.3001 0.106 0.024 Uiso 1 1 calc R
H22C H 0.9399 -0.2665 0.1618 0.024 Uiso 1 1 calc R
C20 C 0.4714(3) 0.32762(18) 0.07927(8) 0.0132(3) Uani 1 1 d .
C1 C 0.8220(3) 0.06663(19) 0.54998(8) 0.0147(3) Uani 1 1 d .
N1 N 0.9077(2) -0.11970(15) 0.08195(7) 0.0105(2) Uani 1 1 d .
N2 N 0.3921(3) 0.43931(19) 0.11634(9) 0.0225(3) Uani 1 1 d .
O1 O 1.0145(2) 0.13376(15) 0.57136(6) 0.0187(3) Uani 1 1 d .
O2 O 1.0393(2) 0.21580(14) 0.43998(6) 0.0157(2) Uani 1 1 d .
O3 O 1.0842(2) 0.28055(13) 0.30958(6) 0.0144(2) Uani 1 1 d .
O4 O 0.5294(2) -0.16626(13) 0.22940(6) 0.0139(2) Uani 1 1 d .
O5 O 1.10298(19) 0.17347(14) 0.17753(6) 0.0125(2) Uani 1 1 d .
O6 O 0.6587(2) 0.35981(14) 0.22788(6) 0.0156(2) Uani 1 1 d .
O7 O 0.7599(2) 0.11129(14) 0.01225(6) 0.0138(2) Uani 1 1 d .
O8 O 0.3946(2) 0.29967(14) 0.01792(7) 0.0170(2) Uani 1 1 d .
O9 O 0.8140(2) -0.37854(15) 0.28063(7) 0.0219(3) Uani 1 1 d G
H9B H 0.8442 -0.3828 0.3245 0.033 Uiso 1 1 d G
H9A H 0.7791 -0.463 0.2701 0.033 Uiso 1 1 d G
H1A H 0.845(4) -0.128(3) 0.0358(14) 0.026 Uiso 1 1 d .
H2A H 0.313(4) 0.500(3) 0.0903(13) 0.026 Uiso 1 1 d .
H2B H 0.463(4) 0.456(3) 0.1595(14) 0.026 Uiso 1 1 d .
H1 H 1.074(4) 0.169(3) 0.5307(14) 0.033 Uiso 1 1 d .
H3A H 1.099(4) 0.278(3) 0.3559(16) 0.033 Uiso 1 1 d .
H4A H 0.617(5) -0.226(3) 0.2477(15) 0.033 Uiso 1 1 d .
H5 H 1.135(5) 0.252(4) 0.1859(15) 0.033 Uiso 1 1 d .

loop_
_atom_site_aniso_label
_atom_site_aniso_U_11
_atom_site_aniso_U_22
_atom_site_aniso_U_33
_atom_site_aniso_U_23
_atom_site_aniso_U_13
_atom_site_aniso_U_12
C2 0.0290(8) 0.0150(8) 0.0098(7) 0.0017(6) 0.0032(6) 0.0096(7)
C3 0.0304(9) 0.0142(8) 0.0126(7) 0.0036(6) 0.0078(6) 0.0048(7)
C4 0.0222(8) 0.0159(8) 0.0138(7) 0.0026(6) 0.0047(6) 0.0011(6)
C5 0.0165(7) 0.0117(7) 0.0097(6) 0.0009(5) 0.0030(5) 0.0035(5)
C6 0.0173(7) 0.0130(7) 0.0075(6) 0.0014(5) 0.0008(5) 0.0033(6)
C7 0.0116(6) 0.0125(7) 0.0107(6) 0.0010(5) 0.0017(5) 0.0008(5)
C8 0.0114(6) 0.0101(7) 0.0078(6) -0.0003(5) -0.0003(5) 0.0008(5)
C9 0.0111(6) 0.0103(7) 0.0089(6) -0.0010(5) -0.0013(5) 0.0000(5)
C10 0.0141(6) 0.0111(7) 0.0094(6) -0.0004(5) -0.0002(5) 0.0026(5)
C11 0.0106(6) 0.0100(7) 0.0087(6) -0.0002(5) -0.0004(5) -0.0017(5)
C12 0.0093(6) 0.0091(6) 0.0081(6) -0.0007(5) -0.0015(5) -0.0004(5)
C13 0.0101(6) 0.0109(7) 0.0072(6) -0.0002(5) -0.0002(5) -0.0018(5)
C14 0.0101(6) 0.0109(7) 0.0096(6) 0.0002(5) -0.0016(5) -0.0003(5)
C15 0.0090(6) 0.0106(7) 0.0073(6) -0.0012(5) -0.0008(5) 0.0006(5)
C16 0.0084(6) 0.0108(7) 0.0109(6) 0.0008(5) -0.0012(5) -0.0011(5)
C17 0.0126(6) 0.0102(7) 0.0091(6) 0.0008(5) -0.0010(5) 0.0009(5)
C18 0.0120(6) 0.0086(7) 0.0110(6) 0.0013(5) -0.0004(5) 0.0001(5)
C19 0.0127(6) 0.0158(8) 0.0185(7) 0.0007(6) 0.0020(6) -0.0015(6)
C21 0.0097(6) 0.0233(9) 0.0184(8) -0.0055(7) 0.0004(5) 0.0005(6)
C22 0.0230(8) 0.0113(7) 0.0137(7) 0.0007(6) 0.0010(6) 0.0032(6)
C20 0.0137(7) 0.0125(7) 0.0133(7) 0.0021(5) -0.0013(5) 0.0019(6)
C1 0.0202(8) 0.0146(7) 0.0091(6) -0.0007(5) -0.0005(6) 0.0079(6)
N1 0.0110(5) 0.0106(6) 0.0099(5) -0.0011(5) -0.0008(4) 0.0007(5)
N2 0.0299(8) 0.0198(8) 0.0172(7) -0.0043(6) -0.0099(6) 0.0128(6)
O1 0.0219(6) 0.0245(7) 0.0096(5) -0.0026(5) -0.0029(5) 0.0051(5)
O2 0.0180(5) 0.0182(6) 0.0106(5) -0.0024(4) -0.0027(4) -0.0029(5)
O3 0.0182(6) 0.0154(6) 0.0094(5) -0.0009(4) -0.0023(4) -0.0064(4)
O4 0.0167(5) 0.0120(6) 0.0128(5) -0.0002(4) -0.0011(4) -0.0045(4)
O5 0.0115(5) 0.0136(6) 0.0124(5) -0.0005(4) 0.0026(4) -0.0033(4)
O6 0.0206(5) 0.0138(6) 0.0122(5) -0.0036(4) -0.0023(4) 0.0042(4)
O7 0.0182(5) 0.0154(6) 0.0078(5) 0.0007(4) 0.0003(4) 0.0001(4)
O8 0.0199(6) 0.0181(6) 0.0129(5) -0.0007(4) -0.0054(4) 0.0045(5)
O9 0.0369(8) 0.0141(6) 0.0144(6) 0.0013(5) -0.0071(5) -0.0009(5)

loop_
_atom_type_symbol
_atom_type_description
_atom_type_scat_dispersion_real
_atom_type_scat_dispersion_imag
_atom_type_scat_source
C C 0.0033 0.0016 'International Tables Vol C Tables 4.2.6.8 and 6.1.1.4'
H H 0.0000 0.0000 'International Tables Vol C Tables 4.2.6.8 and 6.1.1.4'
N N 0.0061 0.0033 'International Tables Vol C Tables 4.2.6.8 and 6.1.1.4'
O O 0.0106 0.0060 'International Tables Vol C Tables 4.2.6.8 and 6.1.1.4'

loop_
_geom_angle_atom_site_label_1
_geom_angle_atom_site_label_2
_geom_angle_atom_site_label_3
_geom_angle
C3 C2 C1 119.14(16)
C3 C2 H2 120.4
C1 C2 H2 120.4
C2 C3 C4 121.48(16)
C2 C3 H3 119.3
C4 C3 H3 119.3
C5 C4 C3 120.63(17)
C5 C4 H4 119.7
C3 C4 H4 119.7
C4 C5 C6 118.59(15)
C4 C5 C7 122.35(14)
C6 C5 C7 118.99(13)
C1 C6 C5 119.86(14)
C1 C6 C10 120.27(15)
C5 C6 C10 119.73(14)
C19 C7 C5 112.69(13)
C19 C7 C8 112.98(13)
C5 C7 C8 108.94(12)
C19 C7 H7 107.3
C5 C7 H7 107.3
C8 C7 H7 107.3
C9 C8 C11 112.54(12)
C9 C8 C7 108.13(12)
C11 C8 C7 113.47(12)
C9 C8 H8 107.5
C11 C8 H8 107.5
C7 C8 H8 107.5
C14 C9 C10 118.99(14)
C14 C9 C8 123.28(13)
C10 C9 C8 117.70(13)
O2 C10 C9 121.10(14)
O2 C10 C6 119.86(14)
C9 C10 C6 119.05(14)
O4 C11 C8 112.26(12)
O4 C11 C12 109.47(12)
C8 C11 C12 111.38(12)
O4 C11 H11 107.9
C8 C11 H11 107.9
C12 C11 H11 107.9
C13 C12 C15 110.75(12)
C13 C12 C11 110.09(12)
C15 C12 C11 110.04(12)
C13 C12 H12 108.6
C15 C12 H12 108.6
C11 C12 H12 108.6
O5 C13 C14 110.11(12)
O5 C13 C12 106.70(12)
C14 C13 C12 109.74(12)
O5 C13 C18 110.11(12)
C14 C13 C18 109.69(12)
C12 C13 C18 110.45(12)
O3 C14 C9 123.83(14)
O3 C14 C13 113.12(13)
C9 C14 C13 123.05(14)
N1 C15 C16 109.60(12)
N1 C15 C12 115.53(12)
C16 C15 C12 115.38(13)
N1 C15 H15 105
C16 C15 H15 105
C12 C15 H15 105
O7 C16 C17 125.89(15)
O7 C16 C15 118.13(14)
C17 C16 C15 115.65(12)
C18 C17 C16 118.27(14)
C18 C17 C20 122.84(14)
C16 C17 C20 118.89(13)
O6 C18 C17 126.67(14)
O6 C18 C13 118.34(13)
C17 C18 C13 114.95(13)
C7 C19 H19A 109.5
C7 C19 H19B 109.5
H19A C19 H19B 109.5
C7 C19 H19C 109.5
H19A C19 H19C 109.5
H19B C19 H19C 109.5
N1 C21 H21A 109.5
N1 C21 H21B 109.5
H21A C21 H21B 109.5
N1 C21 H21C 109.5
H21A C21 H21C 109.5
H21B C21 H21C 109.5
N1 C22 H22A 109.5
N1 C22 H22B 109.5
H22A C22 H22B 109.5
N1 C22 H22C 109.5
H22A C22 H22C 109.5
H22B C22 H22C 109.5
O8 C20 N2 120.49(15)
O8 C20 C17 121.80(15)
N2 C20 C17 117.57(14)
O1 C1 C2 117.84(15)
O1 C1 C6 121.90(15)
C2 C1 C6 120.25(16)
C22 N1 C21 110.79(13)
C22 N1 C15 112.19(12)
C21 N1 C15 115.33(13)
C22 N1 H1A 103.0(18)
C21 N1 H1A 108.1(15)
C15 N1 H1A 106.5(16)
C20 N2 H2A 114.9(17)
C20 N2 H2B 115.2(18)
H2A N2 H2B 127(2)
C1 O1 H1 105.6(17)
C14 O3 H3A 103.3(19)
C11 O4 H4A 107(2)
C13 O5 H5 103(2)
H9B O9 H9A 103.1

loop_
_geom_bond_atom_site_label_1
_geom_bond_atom_site_label_2
_geom_bond_distance
C2 C3 1.378(3)
C2 C1 1.396(2)
C2 H2 0.95
C3 C4 1.392(2)
C3 H3 0.95
C4 C5 1.390(2)
C4 H4 0.95
C5 C6 1.417(2)
C5 C7 1.528(2)
C6 C1 1.411(2)
C6 C10 1.461(2)
C7 C19 1.526(2)
C7 C8 1.547(2)
C7 H7 1
C8 C9 1.513(2)
C8 C11 1.535(2)
C8 H8 1
C9 C14 1.365(2)
C9 C10 1.440(2)
C10 O2 1.272(2)
C11 O4 1.4195(19)
C11 C12 1.547(2)
C11 H11 1
C12 C13 1.525(2)
C12 C15 1.537(2)
C12 H12 1
C13 O5 1.4305(17)
C13 C14 1.507(2)
C13 C18 1.556(2)
C14 O3 1.3281(19)
C15 N1 1.5067(19)
C15 C16 1.535(2)
C15 H15 1
C16 O7 1.2304(18)
C16 C17 1.447(2)
C17 C18 1.415(2)
C17 C20 1.466(2)
C18 O6 1.2539(19)
C19 H19A 0.98
C19 H19B 0.98
C19 H19C 0.98
C21 N1 1.492(2)
C21 H21A 0.98
C21 H21B 0.98
C21 H21C 0.98
C22 N1 1.491(2)
C22 H22A 0.98
C22 H22B 0.98
C22 H22C 0.98
C20 O8 1.246(2)
C20 N2 1.352(2)
C1 O1 1.358(2)
N1 H1A 0.93(3)
N2 H2A 0.88(3)
N2 H2B 0.91(3)
O1 H1 0.90(3)
O3 H3A 0.86(3)
O4 H4A 0.84(3)
O5 H5 0.79(3)
O9 H9B 0.8309
O9 H9A 0.8491

loop_
_geom_torsion_atom_site_label_1
_geom_torsion_atom_site_label_2
_geom_torsion_atom_site_label_3
_geom_torsion_atom_site_label_4
_geom_torsion
C1 C2 C3 C4 -1.8(3)
C2 C3 C4 C5 0.2(3)
C3 C4 C5 C6 1.7(3)
C3 C4 C5 C7 -175.15(15)
C4 C5 C6 C1 -1.9(2)
C7 C5 C6 C1 175.02(14)
C4 C5 C6 C10 -177.58(15)
C7 C5 C6 C10 -0.7(2)
C4 C5 C7 C19 -19.1(2)
C6 C5 C7 C19 164.08(14)
C4 C5 C7 C8 -145.33(16)
C6 C5 C7 C8 37.87(19)
C19 C7 C8 C9 175.49(13)
C5 C7 C8 C9 -58.47(16)
C19 C7 C8 C11 49.91(18)
C5 C7 C8 C11 175.96(13)
C11 C8 C9 C14 -9.3(2)
C7 C8 C9 C14 -135.43(15)
C11 C8 C9 C10 172.73(13)
C7 C8 C9 C10 46.61(18)
C14 C9 C10 O2 -7.7(2)
C8 C9 C10 O2 170.35(14)
C14 C9 C10 C6 172.10(14)
C8 C9 C10 C6 -9.8(2)
C1 C6 C10 O2 -10.8(2)
C5 C6 C10 O2 164.82(15)
C1 C6 C10 C9 169.36(15)
C5 C6 C10 C9 -15.0(2)
C9 C8 C11 O4 161.48(12)
C7 C8 C11 O4 -75.33(16)
C9 C8 C11 C12 38.32(17)
C7 C8 C11 C12 161.51(13)
O4 C11 C12 C13 172.94(12)
C8 C11 C12 C13 -62.31(16)
O4 C11 C12 C15 50.60(16)
C8 C11 C12 C15 175.34(12)
C15 C12 C13 O5 -65.34(14)
C11 C12 C13 O5 172.73(12)
C15 C12 C13 C14 175.38(11)
C11 C12 C13 C14 53.45(15)
C15 C12 C13 C18 54.32(15)
C11 C12 C13 C18 -67.60(15)
C10 C9 C14 O3 0.4(2)
C8 C9 C14 O3 -177.58(14)
C10 C9 C14 C13 -179.46(14)
C8 C9 C14 C13 2.6(2)
O5 C13 C14 O3 37.96(18)
C12 C13 C14 O3 155.12(13)
C18 C13 C14 O3 -83.37(15)
O5 C13 C14 C9 -142.21(15)
C12 C13 C14 C9 -25.0(2)
C18 C13 C14 C9 96.46(17)
C13 C12 C15 N1 114.70(14)
C11 C12 C15 N1 -123.35(13)
C13 C12 C15 C16 -14.96(16)
C11 C12 C15 C16 107.00(14)
N1 C15 C16 O7 21.22(18)
C12 C15 C16 O7 153.70(13)
N1 C15 C16 C17 -165.01(12)
C12 C15 C16 C17 -32.52(17)
O7 C16 C17 C18 -146.46(16)
C15 C16 C17 C18 40.32(19)
O7 C16 C17 C20 32.9(2)
C15 C16 C17 C20 -140.30(14)
C16 C17 C18 O6 179.01(15)
C20 C17 C18 O6 -0.3(3)
C16 C17 C18 C13 1.3(2)
C20 C17 C18 C13 -178.06(13)
O5 C13 C18 O6 -110.07(15)
C14 C13 C18 O6 11.26(19)
C12 C13 C18 O6 132.34(15)
O5 C13 C18 C17 67.85(17)
C14 C13 C18 C17 -170.82(13)
C12 C13 C18 C17 -49.73(17)
C18 C17 C20 O8 -175.73(15)
C16 C17 C20 O8 4.9(2)
C18 C17 C20 N2 -0.1(2)
C16 C17 C20 N2 -179.40(15)
C3 C2 C1 O1 -179.08(15)
C3 C2 C1 C6 1.5(2)
C5 C6 C1 O1 -179.07(15)
C10 C6 C1 O1 -3.4(2)
C5 C6 C1 C2 0.3(2)
C10 C6 C1 C2 176.00(16)
C16 C15 N1 C22 -163.79(13)
C12 C15 N1 C22 63.80(17)
C16 C15 N1 C21 68.09(16)
C12 C15 N1 C21 -64.32(17)
